data_4033468
loop_
_publ_author_name
'Hedberg, Christinne'
'Estrup, Morten'
'Eikeland, Espen Z.'
'Jensen, Henrik H.'

_publ_section_title
;
 Vinyl Grignard-Mediated Stereoselective Carbocyclization of Lactone
 Acetals.
;
_journal_issue 4
_journal_name_full 'The Journal of organic chemistry'
_journal_page_first 2154
_journal_page_last 2165
_journal_paper_doi 10.1021/acs.joc.7b03079
_journal_volume 83
_journal_year 2018
_chemical_absolute_configuration rm
_chemical_formula_moiety 'C42 H48 O8'
_chemical_formula_sum 'C42 H48 O8'
_chemical_formula_weight 680.80
_space_group_crystal_system orthorhombic
_space_group_IT_number 19
_space_group_name_Hall 'P 2ac 2ab'
_space_group_name_H-M_alt 'P 21 21 21'
_symmetry_space_group_name_Hall 'P 2ac 2ab'
_symmetry_space_group_name_H-M 'P 21 21 21'
_atom_sites_solution_hydrogens geom
_atom_sites_solution_primary direct
_audit_creation_date 2016-06-17
_audit_creation_method
;
Olex2 1.2
(compiled 2016.02.16 svn.r3265 for OlexSys, GUI svn.r5155)
;
_cell_angle_alpha 90
_cell_angle_beta 90
_cell_angle_gamma 90
_cell_formula_units_Z 4
_cell_length_a 11.3559(3)
_cell_length_b 15.9683(3)
_cell_length_c 20.4082(6)
_cell_measurement_reflns_used 6630
_cell_measurement_temperature 101(2)
_cell_measurement_theta_max 27.2250
_cell_measurement_theta_min 1.6100
_cell_volume 3700.71(16)
_computing_cell_refinement 'CrysAlisPro 1.171.38.41 (Rigaku OD, 2015)'
_computing_data_collection 'CrysAlisPro 1.171.38.41 (Rigaku OD, 2015)'
_computing_data_reduction 'CrysAlisPro 1.171.38.41 (Rigaku OD, 2015)'
_computing_molecular_graphics 'Olex2 (Dolomanov et al., 2009)'
_computing_publication_material 'Olex2 (Dolomanov et al., 2009)'
_computing_structure_refinement 'ShelXL (Sheldrick, 2015)'
_computing_structure_solution 'ShelXT (Sheldrick, 2015)'
_diffrn_ambient_environment N~2~
_diffrn_ambient_temperature 101(2)
_diffrn_detector 'CCD plate'
_diffrn_detector_area_resol_mean 10.3590
_diffrn_detector_type Atlas
_diffrn_measured_fraction_theta_full 1.000
_diffrn_measured_fraction_theta_max 1.000
_diffrn_measurement_details
;
List of Runs (angles in degrees, time in seconds):

  # Type    Start    End  Width  t~exp~   \w     \q     \k     \f   Frames
--------------------------------------------------------------------------
  1  \w    -72.00  65.00   1.00  100.00    --   18.69 -38.00  60.00  137
  2  \w   -108.00  29.00   1.00  100.00    --  -19.62 -34.00 101.05  137
  3  \w     37.00  70.00   1.00  100.00    --  -19.78 178.00 150.00   33
;
_diffrn_measurement_device 'four-circle diffractometer'
_diffrn_measurement_device_type 'SuperNova, Single source at offset, Atlas'
_diffrn_measurement_method '\w scans'
_diffrn_orient_matrix_type 'CrysAlisPro convention (1999,Acta A55,543-557)'
_diffrn_orient_matrix_UB_11 0.0308810000
_diffrn_orient_matrix_UB_12 -0.0353310000
_diffrn_orient_matrix_UB_13 0.0121625000
_diffrn_orient_matrix_UB_21 0.0087138000
_diffrn_orient_matrix_UB_22 -0.0144075000
_diffrn_orient_matrix_UB_23 -0.0325500000
_diffrn_orient_matrix_UB_31 0.0535296000
_diffrn_orient_matrix_UB_32 0.0227272000
_diffrn_orient_matrix_UB_33 -0.0017104000
_diffrn_radiation_monochromator mirror
_diffrn_radiation_probe x-ray
_diffrn_radiation_type MoK\a
_diffrn_radiation_wavelength 0.71073
_diffrn_reflns_av_R_equivalents 0.0375
_diffrn_reflns_av_unetI/netI 0.0488
_diffrn_reflns_Laue_measured_fraction_full 1.000
_diffrn_reflns_Laue_measured_fraction_max 1.000
_diffrn_reflns_limit_h_max 12
_diffrn_reflns_limit_h_min -14
_diffrn_reflns_limit_k_max 17
_diffrn_reflns_limit_k_min -19
_diffrn_reflns_limit_l_max 25
_diffrn_reflns_limit_l_min -25
_diffrn_reflns_number 21412
_diffrn_reflns_point_group_measured_fraction_full 0.986
_diffrn_reflns_point_group_measured_fraction_max 0.981
_diffrn_reflns_theta_full 25.242
_diffrn_reflns_theta_max 26.370
_diffrn_reflns_theta_min 1.619
_diffrn_source 'micro-focus sealed X-ray tube'
_diffrn_source_type 'SuperNova (Mo) X-ray Source'
_exptl_absorpt_coefficient_mu 0.084
_exptl_absorpt_correction_T_max 1.00000
_exptl_absorpt_correction_T_min 0.82670
_exptl_absorpt_correction_type multi-scan
_exptl_absorpt_process_details
;
CrysAlisPro 1.171.38.41 (Rigaku Oxford Diffraction, 2015)
Empirical absorption correction using spherical harmonics,
 implemented in SCALE3 ABSPACK scaling algorithm.
;
_exptl_crystal_colour 'clear light colourless'
_exptl_crystal_colour_lustre clear
_exptl_crystal_colour_modifier light
_exptl_crystal_colour_primary colourless
_exptl_crystal_density_diffrn 1.222
_exptl_crystal_description block
_exptl_crystal_F_000 1456
_exptl_crystal_size_max 0.15
_exptl_crystal_size_mid 0.15
_exptl_crystal_size_min 0.1
_refine_diff_density_max 0.181
_refine_diff_density_min -0.209
_refine_diff_density_rms 0.045
_refine_ls_abs_structure_details
;
 Flack x determined using 2078 quotients [(I+)-(I-)]/[(I+)+(I-)]
 (Parsons, Flack and Wagner, Acta Cryst. B69 (2013) 249-259).
;
_refine_ls_abs_structure_Flack -0.9(4)
_refine_ls_extinction_method none
_refine_ls_goodness_of_fit_ref 1.114
_refine_ls_hydrogen_treatment constr
_refine_ls_matrix_type full
_refine_ls_number_parameters 455
_refine_ls_number_reflns 7431
_refine_ls_number_restraints 0
_refine_ls_restrained_S_all 1.114
_refine_ls_R_factor_all 0.0705
_refine_ls_R_factor_gt 0.0476
_refine_ls_shift/su_max 0.000
_refine_ls_shift/su_mean 0.000
_refine_ls_structure_factor_coef Fsqd
_refine_ls_weighting_details 'w=1/[\s^2^(Fo^2^)+(0.0473P)^2^+0.6198P] where P=(Fo^2^+2Fc^2^)/3'
_refine_ls_weighting_scheme calc
_refine_ls_wR_factor_gt 0.1059
_refine_ls_wR_factor_ref 0.1170
_reflns_Friedel_coverage 0.758
_reflns_Friedel_fraction_full 0.969
_reflns_Friedel_fraction_max 0.956
_reflns_number_gt 5858
_reflns_number_total 7431
_reflns_threshold_expression 'I > 2\s(I)'
_cod_data_source_file jo7b03079_si_004.cif
_cod_data_source_block 2016_06_16_c
_cod_depositor_comments 'Adding full bibliography for 4033466--4033471.cif.'
_cod_database_code 4033468
_chemical_oxdiff_formula C42H48O8
_shelx_space_group_comment
;
The symmetry employed for this shelxl refinement is uniquely defined
by the following loop, which should always be used as a source of
symmetry information in preference to the above space-group names.
They are only intended as comments.
;
_reflns_odcompleteness_completeness 99.95
_reflns_odcompleteness_iscentric 1
_reflns_odcompleteness_theta 26.32
_olex2_refinement_description
;
1. Fixed Uiso
 At 1.2 times of:
  All C(H) groups, All C(H,H) groups
 At 1.5 times of:
  All C(H,H,H) groups, All O(H) groups
2.a Ternary CH refined with riding coordinates:
 C00E(H00E), C00F(H00F), C00H(H00H), C00K(H00K), C00U(H00U)
2.b Secondary CH2 refined with riding coordinates:
 C00A(H00A,H00B), C00V(H00D,H00G), C00Y(H00I,H00J), C00Z(H00L,H00M), C014(H01D,
 H01E), C017(H01F,H01G)
2.c Aromatic/amide H refined with riding coordinates:
 C00C(H00C), C00N(H00N), C00O(H00O), C00P(H00P), C00Q(H00Q), C00R(H00R),
 C00S(H00S), C00W(H00W), C00X(H00X), C010(H010), C011(H011), C012(H012),
 C015(H015), C016(H016), C018(H018), C01A(H01K), C01B(H01L)
2.d X=CH2 refined with riding coordinates:
 C01C(H01M,H01N), C01D(H01O,H01P)
2.e Idealised Me refined as rotating group:
 C013(H01A,H01B,H01C), C019(H01H,H01I,H01J), C01E(H01Q,H01R,H01S)
2.f Idealised tetrahedral OH refined as rotating group:
 O002(H002)
;
_shelx_shelxl_version_number 2014/7
_olex2_submission_special_instructions 'No special instructions were received'
_oxdiff_exptl_absorpt_empirical_details
;
Empirical correction (ABSPACK) includes:
- Absorption correction using spherical harmonics
- Frame scaling
;
_oxdiff_exptl_absorpt_empirical_full_max 1.244
_oxdiff_exptl_absorpt_empirical_full_min 0.859

loop_
_space_group_symop_operation_xyz
'x, y, z'
'-x+1/2, -y, z+1/2'
'-x, y+1/2, -z+1/2'
'x+1/2, -y+1/2, -z'

loop_
_atom_site_label
_atom_site_type_symbol
_atom_site_fract_x
_atom_site_fract_y
_atom_site_fract_z
_atom_site_U_iso_or_equiv
_atom_site_adp_type
_atom_site_occupancy
_atom_site_site_symmetry_order
_atom_site_calc_flag
_atom_site_refinement_flags_posn
O001 O 0.52532(19) 0.59710(14) 0.82426(11) 0.0291(5) Uani 1 1 d .
O002 O 0.6990(2) 0.73881(15) 0.84560(11) 0.0314(6) Uani 1 1 d .
H002 H 0.6271 0.7393 0.8420 0.047 Uiso 1 1 calc GR
O003 O 0.50318(19) 0.76627(15) 0.77258(11) 0.0300(5) Uani 1 1 d .
O004 O 0.2556(2) 0.51076(15) 0.88646(11) 0.0324(6) Uani 1 1 d .
O005 O 0.4231(2) 0.62714(15) 0.70577(11) 0.0328(6) Uani 1 1 d .
O006 O 0.7588(2) 0.72522(15) 0.67007(11) 0.0320(6) Uani 1 1 d .
O007 O 0.4385(2) 0.47026(15) 0.81009(13) 0.0398(6) Uani 1 1 d .
O008 O 0.1055(2) 0.49832(16) 0.95781(14) 0.0453(7) Uani 1 1 d .
C009 C 0.4398(3) 0.5397(2) 0.83365(17) 0.0295(8) Uani 1 1 d .
C00A C 0.4049(3) 0.8182(2) 0.75531(16) 0.0287(8) Uani 1 1 d .
H00A H 0.3433 0.7843 0.7357 0.034 Uiso 1 1 calc R
H00B H 0.4293 0.8600 0.7236 0.034 Uiso 1 1 calc R
C00B C 0.3592(3) 0.8602(2) 0.81593(17) 0.0277(8) Uani 1 1 d .
C00C C 0.4349(3) 0.8854(2) 0.86634(17) 0.0317(8) Uani 1 1 d .
H00C H 0.5154 0.8757 0.8624 0.038 Uiso 1 1 calc R
C00D C 0.1916(3) 0.5361(2) 0.93974(17) 0.0332(8) Uani 1 1 d .
C00E C 0.6972(3) 0.7519(2) 0.72768(16) 0.0292(8) Uani 1 1 d .
H00E H 0.7076 0.8124 0.7334 0.035 Uiso 1 1 calc R
C00F C 0.6000(3) 0.5865(2) 0.76669(16) 0.0283(8) Uani 1 1 d .
H00F H 0.5979 0.5274 0.7538 0.034 Uiso 1 1 calc R
C00G C 0.8291(3) 0.7534(2) 0.56215(16) 0.0298(8) Uani 1 1 d .
C00H C 0.5465(3) 0.6387(2) 0.71086(16) 0.0302(8) Uani 1 1 d .
H00H H 0.5824 0.6203 0.6696 0.036 Uiso 1 1 calc R
C00I C 0.7502(3) 0.7056(2) 0.78729(16) 0.0298(8) Uani 1 1 d .
C00J C 0.2546(3) 0.5645(2) 0.66073(17) 0.0311(8) Uani 1 1 d .
C00K C 0.5670(3) 0.7326(2) 0.71779(16) 0.0283(7) Uani 1 1 d .
H00K H 0.5401 0.7605 0.6777 0.034 Uiso 1 1 calc R
C00L C 0.3463(3) 0.5755(2) 0.87735(17) 0.0291(8) Uani 1 1 d .
C00M C 0.2445(3) 0.6166(2) 0.96495(16) 0.0297(8) Uani 1 1 d .
C00N C 0.2392(3) 0.8772(2) 0.82253(17) 0.0326(8) Uani 1 1 d .
H00N H 0.1874 0.8617 0.7894 0.039 Uiso 1 1 calc R
C00O C 0.1832(3) 0.5141(2) 0.70014(19) 0.0400(9) Uani 1 1 d .
H00O H 0.2170 0.4748 0.7280 0.048 Uiso 1 1 calc R
C00P C 0.9152(3) 0.7946(2) 0.52659(17) 0.0352(8) Uani 1 1 d .
H00P H 0.9435 0.8460 0.5412 0.042 Uiso 1 1 calc R
C00Q C 0.3917(3) 0.9244(2) 0.92193(18) 0.0364(9) Uani 1 1 d .
H00Q H 0.4428 0.9400 0.9554 0.044 Uiso 1 1 calc R
C00R C 0.7867(3) 0.6766(2) 0.53950(17) 0.0337(8) Uani 1 1 d .
H00R H 0.7284 0.6483 0.5627 0.040 Uiso 1 1 calc R
C00S C 0.0107(3) 0.5813(2) 0.65657(18) 0.0389(9) Uani 1 1 d .
H00S H -0.0707 0.5876 0.6553 0.047 Uiso 1 1 calc R
C00T C 0.3764(3) 0.5991(2) 0.94920(16) 0.0295(8) Uani 1 1 d .
C00U C 0.7277(3) 0.6098(2) 0.78255(16) 0.0288(7) Uani 1 1 d .
H00U H 0.7755 0.5895 0.7459 0.035 Uiso 1 1 calc R
C00V C 0.2811(3) 0.6521(2) 0.85060(17) 0.0342(8) Uani 1 1 d .
H00D H 0.2297 0.6372 0.8145 0.041 Uiso 1 1 calc R
H00G H 0.3356 0.6952 0.8363 0.041 Uiso 1 1 calc R
C00W C 0.1970(3) 0.9168(2) 0.87790(19) 0.0392(9) Uani 1 1 d .
H00W H 0.1168 0.9277 0.8817 0.047 Uiso 1 1 calc R
C00X C 0.9597(3) 0.7600(2) 0.46941(18) 0.0400(9) Uani 1 1 d .
H00X H 1.0176 0.7881 0.4458 0.048 Uiso 1 1 calc R
C00Y C 0.2097(3) 0.6807(2) 0.91146(17) 0.0345(8) Uani 1 1 d .
H00I H 0.2312 0.7372 0.9244 0.041 Uiso 1 1 calc R
H00J H 0.1257 0.6789 0.9028 0.041 Uiso 1 1 calc R
C00Z C 0.7751(3) 0.5661(2) 0.84439(18) 0.0366(9) Uani 1 1 d .
H00L H 0.8542 0.5864 0.8529 0.044 Uiso 1 1 calc R
H00M H 0.7264 0.5821 0.8813 0.044 Uiso 1 1 calc R
C010 C 0.8806(3) 0.7238(2) 0.78938(18) 0.0350(8) Uani 1 1 d .
H010 H 0.9288 0.6947 0.7604 0.042 Uiso 1 1 calc R
C011 C 0.8320(4) 0.6425(2) 0.48239(18) 0.0394(9) Uani 1 1 d .
H011 H 0.8040 0.5913 0.4674 0.047 Uiso 1 1 calc R
C012 C 0.0812(3) 0.6305(2) 0.61738(19) 0.0411(9) Uani 1 1 d .
H012 H 0.0473 0.6697 0.5894 0.049 Uiso 1 1 calc R
C013 C 0.2082(4) 0.6401(3) 1.03364(17) 0.0408(9) Uani 1 1 d .
H01A H 0.1246 0.6492 1.0349 0.061 Uiso 1 1 calc GR
H01B H 0.2482 0.6905 1.0465 0.061 Uiso 1 1 calc GR
H01C H 0.2286 0.5957 1.0632 0.061 Uiso 1 1 calc GR
C014 C 0.3861(3) 0.5597(2) 0.66532(18) 0.0372(9) Uani 1 1 d .
H01D H 0.4099 0.5066 0.6843 0.045 Uiso 1 1 calc R
H01E H 0.4211 0.5644 0.6221 0.045 Uiso 1 1 calc R
C015 C 0.2721(4) 0.9402(2) 0.92758(19) 0.0413(10) Uani 1 1 d .
H015 H 0.2428 0.9666 0.9648 0.050 Uiso 1 1 calc R
C016 C 0.7788(4) 0.4729(2) 0.84093(18) 0.0414(9) Uani 1 1 d .
H016 H 0.7091 0.4448 0.8316 0.050 Uiso 1 1 calc R
C017 C 0.7813(4) 0.7913(2) 0.62387(17) 0.0384(9) Uani 1 1 d .
H01F H 0.8378 0.8305 0.6420 0.046 Uiso 1 1 calc R
H01G H 0.7090 0.8214 0.6146 0.046 Uiso 1 1 calc R
C018 C 0.0607(3) 0.5229(3) 0.6975(2) 0.0446(10) Uani 1 1 d .
H018 H 0.0130 0.4892 0.7236 0.053 Uiso 1 1 calc R
C019 C 0.4564(3) 0.6761(2) 0.95681(18) 0.0383(9) Uani 1 1 d .
H01H H 0.5350 0.6620 0.9434 0.057 Uiso 1 1 calc GR
H01I H 0.4571 0.6935 1.0018 0.057 Uiso 1 1 calc GR
H01J H 0.4272 0.7209 0.9299 0.057 Uiso 1 1 calc GR
C01A C 0.9179(4) 0.6837(2) 0.44755(18) 0.0420(10) Uani 1 1 d .
H01K H 0.9478 0.6602 0.4093 0.050 Uiso 1 1 calc R
C01B C 0.2018(3) 0.6216(3) 0.61957(18) 0.0397(9) Uani 1 1 d .
H01L H 0.2485 0.6549 0.5927 0.048 Uiso 1 1 calc R
C01C C 0.9308(4) 0.7774(3) 0.8289(2) 0.0434(10) Uani 1 1 d .
H01M H 0.8855 0.8076 0.8586 0.052 Uiso 1 1 calc R
H01N H 1.0119 0.7853 0.8273 0.052 Uiso 1 1 calc R
C01D C 0.8742(4) 0.4277(3) 0.8502(2) 0.0496(11) Uani 1 1 d .
H01O H 0.9454 0.4538 0.8596 0.059 Uiso 1 1 calc R
H01P H 0.8704 0.3697 0.8473 0.059 Uiso 1 1 calc R
C01E C 0.4279(4) 0.5263(2) 0.98804(19) 0.0421(9) Uani 1 1 d .
H01Q H 0.3800 0.4775 0.9818 0.063 Uiso 1 1 calc GR
H01R H 0.4297 0.5406 1.0337 0.063 Uiso 1 1 calc GR
H01S H 0.5065 0.5151 0.9731 0.063 Uiso 1 1 calc GR

loop_
_atom_site_aniso_label
_atom_site_aniso_U_11
_atom_site_aniso_U_22
_atom_site_aniso_U_33
_atom_site_aniso_U_23
_atom_site_aniso_U_13
_atom_site_aniso_U_12
O001 0.0314(13) 0.0208(12) 0.0351(12) -0.0024(10) 0.0045(10) -0.0001(10)
O002 0.0315(13) 0.0282(13) 0.0345(12) -0.0083(10) 0.0020(11) 0.0019(11)
O003 0.0326(13) 0.0246(13) 0.0329(12) -0.0006(10) 0.0006(10) 0.0101(11)
O004 0.0343(13) 0.0207(13) 0.0422(13) -0.0053(11) 0.0051(11) -0.0045(10)
O005 0.0287(13) 0.0301(14) 0.0395(13) -0.0127(11) -0.0031(11) -0.0001(11)
O006 0.0404(14) 0.0222(12) 0.0335(12) -0.0007(10) 0.0091(11) 0.0026(10)
O007 0.0436(15) 0.0189(13) 0.0568(16) -0.0079(12) 0.0088(13) 0.0000(11)
O008 0.0474(16) 0.0316(15) 0.0569(17) -0.0037(13) 0.0134(14) -0.0113(13)
C009 0.0297(19) 0.0203(18) 0.0385(19) 0.0019(15) -0.0002(15) 0.0021(15)
C00A 0.0267(19) 0.0212(18) 0.0383(19) 0.0060(15) 0.0010(15) 0.0023(15)
C00B 0.0291(19) 0.0140(16) 0.0399(19) 0.0063(14) 0.0028(15) 0.0005(14)
C00C 0.0298(19) 0.0199(18) 0.045(2) 0.0000(15) 0.0016(16) 0.0017(15)
C00D 0.036(2) 0.0241(19) 0.040(2) 0.0018(16) 0.0056(17) -0.0016(17)
C00E 0.0320(19) 0.0212(17) 0.0343(17) -0.0051(14) 0.0034(15) 0.0041(15)
C00F 0.0318(19) 0.0206(18) 0.0325(17) -0.0039(14) 0.0035(15) 0.0040(15)
C00G 0.032(2) 0.0216(18) 0.0353(18) 0.0029(15) 0.0020(15) 0.0035(15)
C00H 0.0287(19) 0.0280(19) 0.0337(18) -0.0070(15) -0.0007(15) 0.0032(15)
C00I 0.0314(19) 0.0260(19) 0.0320(17) -0.0056(14) 0.0020(15) 0.0012(15)
C00J 0.033(2) 0.0259(18) 0.0348(19) -0.0067(15) -0.0016(15) 0.0008(15)
C00K 0.0339(19) 0.0201(17) 0.0308(17) 0.0004(14) 0.0029(15) 0.0043(15)
C00L 0.0345(19) 0.0154(17) 0.0375(19) -0.0002(14) 0.0002(16) -0.0049(14)
C00M 0.033(2) 0.0208(18) 0.0352(17) -0.0018(14) 0.0021(15) -0.0028(15)
C00N 0.031(2) 0.0241(18) 0.0425(19) 0.0049(16) 0.0032(16) 0.0044(15)
C00O 0.043(2) 0.031(2) 0.046(2) 0.0030(17) -0.0051(18) -0.0009(18)
C00P 0.041(2) 0.0245(19) 0.040(2) 0.0036(15) 0.0008(17) -0.0016(17)
C00Q 0.043(2) 0.0209(18) 0.045(2) -0.0070(16) 0.0013(17) 0.0004(16)
C00R 0.036(2) 0.0264(19) 0.0389(19) 0.0037(16) 0.0009(17) -0.0030(16)
C00S 0.029(2) 0.043(2) 0.044(2) -0.0108(19) 0.0006(17) -0.0006(17)
C00T 0.037(2) 0.0191(17) 0.0323(18) 0.0022(14) -0.0015(15) -0.0017(15)
C00U 0.0283(19) 0.0239(18) 0.0342(17) -0.0024(14) 0.0009(15) 0.0037(15)
C00V 0.039(2) 0.0264(19) 0.0370(19) 0.0027(15) 0.0021(17) 0.0073(16)
C00W 0.032(2) 0.029(2) 0.057(2) 0.0025(18) 0.0107(19) 0.0075(17)
C00X 0.046(2) 0.031(2) 0.043(2) 0.0051(17) 0.0094(18) -0.0038(18)
C00Y 0.036(2) 0.0232(19) 0.0441(19) 0.0017(16) 0.0045(17) 0.0058(16)
C00Z 0.041(2) 0.029(2) 0.040(2) -0.0017(16) -0.0012(17) 0.0053(17)
C010 0.0270(19) 0.034(2) 0.044(2) -0.0025(17) 0.0014(16) 0.0024(16)
C011 0.056(3) 0.024(2) 0.038(2) -0.0004(16) 0.0006(18) -0.0062(18)
C012 0.042(2) 0.031(2) 0.050(2) 0.0006(18) -0.0067(19) 0.0033(18)
C013 0.051(2) 0.031(2) 0.040(2) -0.0051(17) 0.0100(19) -0.0026(18)
C014 0.035(2) 0.033(2) 0.043(2) -0.0134(17) -0.0004(17) 0.0002(17)
C015 0.050(3) 0.0230(19) 0.051(2) -0.0044(17) 0.012(2) 0.0032(18)
C016 0.047(2) 0.031(2) 0.046(2) 0.0012(17) -0.0050(19) -0.0062(19)
C017 0.053(2) 0.0215(19) 0.041(2) -0.0007(15) 0.0092(19) -0.0029(17)
C018 0.040(2) 0.045(2) 0.049(2) 0.0027(19) 0.0055(19) -0.0139(19)
C019 0.041(2) 0.029(2) 0.044(2) -0.0058(17) 0.0014(18) -0.0088(17)
C01A 0.058(3) 0.031(2) 0.037(2) 0.0015(17) 0.0095(19) 0.000(2)
C01B 0.038(2) 0.037(2) 0.044(2) 0.0012(18) 0.0002(18) -0.0046(18)
C01C 0.037(2) 0.037(2) 0.056(2) -0.004(2) -0.0017(19) -0.0078(18)
C01D 0.064(3) 0.029(2) 0.056(3) 0.0047(19) -0.013(2) 0.009(2)
C01E 0.046(2) 0.035(2) 0.046(2) 0.0096(18) -0.0062(19) 0.0022(19)

loop_
_atom_type_symbol
_atom_type_description
_atom_type_scat_dispersion_real
_atom_type_scat_dispersion_imag
_atom_type_scat_source
C C 0.0033 0.0016 'International Tables Vol C Tables 4.2.6.8 and 6.1.1.4'
H H 0.0000 0.0000 'International Tables Vol C Tables 4.2.6.8 and 6.1.1.4'
O O 0.0106 0.0060 'International Tables Vol C Tables 4.2.6.8 and 6.1.1.4'

loop_
_geom_angle_atom_site_label_1
_geom_angle_atom_site_label_2
_geom_angle_atom_site_label_3
_geom_angle
C009 O001 C00F 117.0(3)
C00I O002 H002 109.5
C00A O003 C00K 114.7(2)
C00D O004 C00L 105.3(3)
C00H O005 C014 115.7(3)
C00E O006 C017 114.0(3)
O001 C009 C00L 109.6(3)
O007 C009 O001 125.1(3)
O007 C009 C00L 125.3(3)
O003 C00A H00A 109.9
O003 C00A H00B 109.9
O003 C00A C00B 109.0(3)
H00A C00A H00B 108.3
C00B C00A H00A 109.9
C00B C00A H00B 109.9
C00C C00B C00A 121.5(3)
C00N C00B C00A 120.2(3)
C00N C00B C00C 118.2(3)
C00B C00C H00C 119.5
C00Q C00C C00B 120.9(3)
C00Q C00C H00C 119.5
O004 C00D C00M 108.1(3)
O008 C00D O004 121.7(3)
O008 C00D C00M 130.1(3)
O006 C00E H00E 109.3
O006 C00E C00I 108.3(2)
O006 C00E C00K 107.8(3)
C00I C00E H00E 109.3
C00K C00E H00E 109.3
C00K C00E C00I 112.7(3)
O001 C00F H00F 108.3
O001 C00F C00H 107.7(2)
O001 C00F C00U 110.6(3)
C00H C00F H00F 108.3
C00U C00F H00F 108.3
C00U C00F C00H 113.5(3)
C00P C00G C00R 119.2(3)
C00P C00G C017 120.3(3)
C00R C00G C017 120.5(3)
O005 C00H C00F 112.0(3)
O005 C00H H00H 108.1
O005 C00H C00K 106.6(3)
C00F C00H H00H 108.1
C00K C00H C00F 113.8(3)
C00K C00H H00H 108.1
O002 C00I C00E 108.7(3)
O002 C00I C00U 110.6(3)
O002 C00I C010 107.7(3)
C00E C00I C00U 111.0(3)
C010 C00I C00E 108.2(3)
C010 C00I C00U 110.6(3)
C00O C00J C014 120.8(3)
C01B C00J C00O 118.7(3)
C01B C00J C014 120.4(3)
O003 C00K C00E 108.1(3)
O003 C00K C00H 111.3(3)
O003 C00K H00K 108.8
C00E C00K C00H 111.0(3)
C00E C00K H00K 108.8
C00H C00K H00K 108.8
O004 C00L C009 107.6(3)
O004 C00L C00T 101.9(3)
O004 C00L C00V 105.6(3)
C009 C00L C00T 119.9(3)
C009 C00L C00V 115.8(3)
C00V C00L C00T 104.4(3)
C00D C00M C00T 99.2(3)
C00D C00M C00Y 102.8(3)
C00Y C00M C00T 102.6(3)
C013 C00M C00D 114.8(3)
C013 C00M C00T 120.0(3)
C013 C00M C00Y 114.9(3)
C00B C00N H00N 119.8
C00W C00N C00B 120.4(3)
C00W C00N H00N 119.8
C00J C00O H00O 120.1
C00J C00O C018 119.8(4)
C018 C00O H00O 120.1
C00G C00P H00P 119.7
C00G C00P C00X 120.6(3)
C00X C00P H00P 119.7
C00C C00Q H00Q 120.1
C00C C00Q C015 119.8(4)
C015 C00Q H00Q 120.1
C00G C00R H00R 120.2
C011 C00R C00G 119.7(3)
C011 C00R H00R 120.2
C012 C00S H00S 120.0
C018 C00S H00S 120.0
C018 C00S C012 120.0(3)
C00L C00T C00M 91.5(3)
C019 C00T C00L 114.8(3)
C019 C00T C00M 113.9(3)
C01E C00T C00L 113.0(3)
C01E C00T C00M 113.5(3)
C01E C00T C019 109.3(3)
C00F C00U C00I 114.1(3)
C00F C00U H00U 106.4
C00F C00U C00Z 113.2(3)
C00I C00U H00U 106.4
C00Z C00U C00I 109.8(3)
C00Z C00U H00U 106.4
C00L C00V H00D 111.4
C00L C00V H00G 111.4
C00L C00V C00Y 101.7(3)
H00D C00V H00G 109.3
C00Y C00V H00D 111.4
C00Y C00V H00G 111.4
C00N C00W H00W 119.6
C015 C00W C00N 120.8(3)
C015 C00W H00W 119.6
C00P C00X H00X 120.1
C01A C00X C00P 119.8(4)
C01A C00X H00X 120.1
C00M C00Y C00V 103.6(3)
C00M C00Y H00I 111.0
C00M C00Y H00J 111.0
C00V C00Y H00I 111.0
C00V C00Y H00J 111.0
H00I C00Y H00J 109.0
C00U C00Z H00L 108.5
C00U C00Z H00M 108.5
H00L C00Z H00M 107.5
C016 C00Z C00U 115.1(3)
C016 C00Z H00L 108.5
C016 C00Z H00M 108.5
C00I C010 H010 117.6
C01C C010 C00I 124.9(4)
C01C C010 H010 117.6
C00R C011 H011 119.6
C01A C011 C00R 120.8(4)
C01A C011 H011 119.6
C00S C012 H012 120.0
C00S C012 C01B 120.0(4)
C01B C012 H012 120.0
C00M C013 H01A 109.5
C00M C013 H01B 109.5
C00M C013 H01C 109.5
H01A C013 H01B 109.5
H01A C013 H01C 109.5
H01B C013 H01C 109.5
O005 C014 C00J 107.0(3)
O005 C014 H01D 110.3
O005 C014 H01E 110.3
C00J C014 H01D 110.3
C00J C014 H01E 110.3
H01D C014 H01E 108.6
C00Q C015 H015 120.1
C00W C015 C00Q 119.8(4)
C00W C015 H015 120.1
C00Z C016 H016 117.8
C01D C016 C00Z 124.4(4)
C01D C016 H016 117.8
O006 C017 C00G 108.6(3)
O006 C017 H01F 110.0
O006 C017 H01G 110.0
C00G C017 H01F 110.0
C00G C017 H01G 110.0
H01F C017 H01G 108.3
C00O C018 H018 120.0
C00S C018 C00O 120.1(4)
C00S C018 H018 120.0
C00T C019 H01H 109.5
C00T C019 H01I 109.5
C00T C019 H01J 109.5
H01H C019 H01I 109.5
H01H C019 H01J 109.5
H01I C019 H01J 109.5
C00X C01A H01K 120.1
C011 C01A C00X 119.9(4)
C011 C01A H01K 120.1
C00J C01B C012 121.4(4)
C00J C01B H01L 119.3
C012 C01B H01L 119.3
C010 C01C H01M 120.0
C010 C01C H01N 120.0
H01M C01C H01N 120.0
C016 C01D H01O 120.0
C016 C01D H01P 120.0
H01O C01D H01P 120.0
C00T C01E H01Q 109.5
C00T C01E H01R 109.5
C00T C01E H01S 109.5
H01Q C01E H01R 109.5
H01Q C01E H01S 109.5
H01R C01E H01S 109.5

loop_
_geom_bond_atom_site_label_1
_geom_bond_atom_site_label_2
_geom_bond_distance
O001 C009 1.349(4)
O001 C00F 1.459(4)
O002 H002 0.8200
O002 C00I 1.427(4)
O003 C00A 1.434(4)
O003 C00K 1.437(4)
O004 C00D 1.370(4)
O004 C00L 1.471(4)
O005 C00H 1.417(4)
O005 C014 1.421(4)
O006 C00E 1.433(4)
O006 C017 1.438(4)
O007 C009 1.209(4)
O008 C00D 1.206(4)
C009 C00L 1.500(5)
C00A H00A 0.9700
C00A H00B 0.9700
C00A C00B 1.500(5)
C00B C00C 1.399(5)
C00B C00N 1.396(5)
C00C H00C 0.9300
C00C C00Q 1.384(5)
C00D C00M 1.509(5)
C00E H00E 0.9800
C00E C00I 1.545(5)
C00E C00K 1.523(5)
C00F H00F 0.9800
C00F C00H 1.536(5)
C00F C00U 1.532(5)
C00G C00P 1.384(5)
C00G C00R 1.397(5)
C00G C017 1.499(5)
C00H H00H 0.9800
C00H C00K 1.525(5)
C00I C00U 1.554(5)
C00I C010 1.510(5)
C00J C00O 1.397(5)
C00J C014 1.499(5)
C00J C01B 1.377(5)
C00K H00K 0.9800
C00L C00T 1.552(5)
C00L C00V 1.530(5)
C00M C00T 1.557(5)
C00M C00Y 1.548(5)
C00M C013 1.509(5)
C00N H00N 0.9300
C00N C00W 1.381(5)
C00O H00O 0.9300
C00O C018 1.399(5)
C00P H00P 0.9300
C00P C00X 1.387(5)
C00Q H00Q 0.9300
C00Q C015 1.386(6)
C00R H00R 0.9300
C00R C011 1.385(5)
C00S H00S 0.9300
C00S C012 1.377(5)
C00S C018 1.375(6)
C00T C019 1.536(5)
C00T C01E 1.524(5)
C00U H00U 0.9800
C00U C00Z 1.540(5)
C00V H00D 0.9700
C00V H00G 0.9700
C00V C00Y 1.552(5)
C00W H00W 0.9300
C00W C015 1.377(6)
C00X H00X 0.9300
C00X C01A 1.382(5)
C00Y H00I 0.9700
C00Y H00J 0.9700
C00Z H00L 0.9700
C00Z H00M 0.9700
C00Z C016 1.490(5)
C010 H010 0.9300
C010 C01C 1.307(5)
C011 H011 0.9300
C011 C01A 1.374(5)
C012 H012 0.9300
C012 C01B 1.378(5)
C013 H01A 0.9600
C013 H01B 0.9600
C013 H01C 0.9600
C014 H01D 0.9700
C014 H01E 0.9700
C015 H015 0.9300
C016 H016 0.9300
C016 C01D 1.314(6)
C017 H01F 0.9700
C017 H01G 0.9700
C018 H018 0.9300
C019 H01H 0.9600
C019 H01I 0.9600
C019 H01J 0.9600
C01A H01K 0.9300
C01B H01L 0.9300
C01C H01M 0.9300
C01C H01N 0.9300
C01D H01O 0.9300
C01D H01P 0.9300
C01E H01Q 0.9600
C01E H01R 0.9600
C01E H01S 0.9600
